data_1518195
loop_
_publ_author_name
'Li, Pan'
'Zhao, Jingjing'
'Xia, Chungu'
'Li, Fuwei'

_publ_section_title
;
 Direct oxidative coupling of enamides and 1,3-dicarbonyl compounds: a
 facile and versatile approach to dihydrofurans, furans, pyrroles, and
 dicarbonyl enamides.
;
_journal_issue 22
_journal_name_full 'Organic letters'
_journal_page_first 5992
_journal_page_last 5995
_journal_paper_doi 10.1021/ol503009f
_journal_volume 16
_journal_year 2014
_chemical_formula_moiety 'C16 H19 N O3'
_chemical_formula_sum 'C16 H19 N O3'
_chemical_formula_weight 273.32
_chemical_name_systematic
;
 ? 
;
_space_group_crystal_system orthorhombic
_space_group_IT_number 61
_space_group_name_Hall '-P 2ac 2ab'
_space_group_name_H-M_alt 'P b c a'
_symmetry_space_group_name_Hall '-P 2ac 2ab'
_symmetry_space_group_name_H-M 'P b c a'
_atom_sites_solution_hydrogens geom
_atom_sites_solution_primary direct
_atom_sites_solution_secondary difmap
_audit_creation_date 2014-09-28
_audit_creation_method
;
Olex2 1.2
(compiled 2014.09.19 svn.r3010 for OlexSys, GUI svn.r4874)
;
_cell_angle_alpha 90.00
_cell_angle_beta 90.00
_cell_angle_gamma 90.00
_cell_formula_units_Z 8
_cell_length_a 37.202(3)
_cell_length_b 8.9299(10)
_cell_length_c 9.4735(7)
_cell_measurement_reflns_used 1012
_cell_measurement_temperature 294.39(10)
_cell_measurement_theta_max 21.1590
_cell_measurement_theta_min 3.8180
_cell_volume 3147.2(5)
_computing_cell_refinement
;
CrysAlisPro, Agilent Technologies,
Version 1.171.36.32 (release 02-08-2013 CrysAlis171 .NET)
(compiled Aug  2 2013,16:46:58)
;
_computing_data_collection
;
CrysAlisPro, Agilent Technologies,
Version 1.171.36.32 (release 02-08-2013 CrysAlis171 .NET)
(compiled Aug  2 2013,16:46:58)
;
_computing_data_reduction
;
CrysAlisPro, Agilent Technologies,
Version 1.171.36.32 (release 02-08-2013 CrysAlis171 .NET)
(compiled Aug  2 2013,16:46:58)
;
_computing_molecular_graphics 'Olex2 (Dolomanov et al., 2009)'
_computing_publication_material 'Olex2 (Dolomanov et al., 2009)'
_computing_structure_refinement 'ShelXL (Sheldrick, 2008)'
_computing_structure_solution 'ShelXS (Sheldrick, 2008)'
_diffrn_ambient_temperature 294.39(10)
_diffrn_detector_area_resol_mean 16.0733
_diffrn_measured_fraction_theta_full 0.998
_diffrn_measured_fraction_theta_max 0.998
_diffrn_measurement_details
;
  1 omega   -9.00   22.20   1.2000   18.0000
omega____ theta____ kappa____ phi______ frames
    -      -16.3571  -99.0000 -150.0000 26

  2 omega    5.00   92.60   1.2000   18.0000
omega____ theta____ kappa____ phi______ frames
    -       19.7946   38.0000  -60.0000 73

  3 omega  -13.00   23.00   1.2000   18.0000
omega____ theta____ kappa____ phi______ frames
    -       19.7946   19.0000 -120.0000 30
;
_diffrn_measurement_device_type 'SuperNova, Dual, Cu at zero, Eos'
_diffrn_measurement_method '\w scans'
_diffrn_orient_matrix_UB_11 -0.0107946000
_diffrn_orient_matrix_UB_12 0.0642323000
_diffrn_orient_matrix_UB_13 -0.0119406000
_diffrn_orient_matrix_UB_21 -0.0157056000
_diffrn_orient_matrix_UB_22 -0.0442124000
_diffrn_orient_matrix_UB_23 0.0079017000
_diffrn_orient_matrix_UB_31 -0.0000607000
_diffrn_orient_matrix_UB_32 0.0151854000
_diffrn_orient_matrix_UB_33 0.0735125000
_diffrn_radiation_monochromator mirror
_diffrn_radiation_type MoK\a
_diffrn_radiation_wavelength 0.71073
_diffrn_reflns_av_R_equivalents 0.0615
_diffrn_reflns_av_unetI/netI 0.0720
_diffrn_reflns_limit_h_max 30
_diffrn_reflns_limit_h_min -45
_diffrn_reflns_limit_k_max 11
_diffrn_reflns_limit_k_min -10
_diffrn_reflns_limit_l_max 7
_diffrn_reflns_limit_l_min -11
_diffrn_reflns_number 8046
_diffrn_reflns_theta_full 26.00
_diffrn_reflns_theta_max 26.02
_diffrn_reflns_theta_min 3.29
_diffrn_source 'SuperNova (Mo) X-ray Source'
_exptl_absorpt_coefficient_mu 0.080
_exptl_absorpt_correction_T_max 1.00000
_exptl_absorpt_correction_T_min 0.40615
_exptl_absorpt_correction_type multi-scan
_exptl_absorpt_process_details
;
CrysAlisPro, Agilent Technologies,
Version 1.171.36.32 (release 02-08-2013 CrysAlis171 .NET)
(compiled Aug  2 2013,16:46:58)
Empirical absorption correction using spherical harmonics,
 implemented in SCALE3 ABSPACK scaling algorithm.
;
_exptl_crystal_colour 'clear light colourless'
_exptl_crystal_density_diffrn 1.154
_exptl_crystal_density_method 'not measured'
_exptl_crystal_description plate
_exptl_crystal_F_000 1168
_exptl_crystal_size_max 0.34
_exptl_crystal_size_mid 0.32
_exptl_crystal_size_min 0.14
_refine_diff_density_max 0.177
_refine_diff_density_min -0.175
_refine_diff_density_rms 0.038
_refine_ls_extinction_coef 0.0022(7)
_refine_ls_extinction_expression Fc^*^=kFc[1+0.001xFc^2^\l^3^/sin(2\q)]^-1/4^
_refine_ls_extinction_method SHELXL
_refine_ls_goodness_of_fit_ref 1.038
_refine_ls_hydrogen_treatment constr
_refine_ls_matrix_type full
_refine_ls_number_parameters 186
_refine_ls_number_reflns 3088
_refine_ls_number_restraints 0
_refine_ls_restrained_S_all 1.038
_refine_ls_R_factor_all 0.1662
_refine_ls_R_factor_gt 0.0821
_refine_ls_shift/su_max 0.000
_refine_ls_shift/su_mean 0.000
_refine_ls_structure_factor_coef Fsqd
_refine_ls_weighting_details 'calc w=1/[\s^2^(Fo^2^)+(0.0707P)^2^+1.1797P] where P=(Fo^2^+2Fc^2^)/3'
_refine_ls_weighting_scheme calc
_refine_ls_wR_factor_gt 0.1846
_refine_ls_wR_factor_ref 0.2311
_reflns_number_gt 1401
_reflns_number_total 3088
_reflns_threshold_expression >2sigma(I)
_cod_data_source_file ol503009f_si_001.cif
_cod_data_source_block huaws_301_0925
_cod_depositor_comments 'Adding full bibliography for 1518195.cif.'
_cod_database_code 1518195
_reflns_odcompleteness_completeness 99.54
_reflns_odcompleteness_iscentric 1
_reflns_odcompleteness_theta 26.32
_olex2_refinement_description
;
1. Fixed Uiso
 At 1.2 times of:
  All C(H) groups, All N(H) groups
 At 1.5 times of:
  All C(H,H,H) groups
2.a Aromatic/amide H refined with riding coordinates:
 N1(H1), C1(H1A), C2(H2), C3(H3), C4(H4), C5(H5), C8(H8)
2.b Idealised Me refined as rotating group:
 C10(H10A,H10B,H10C), C12(H12A,H12B,H12C), C14(H14A,H14B,H14C), C16(H16A,H16B,
 H16C)
;
_olex2_submission_special_instructions 'No special instructions were received'

loop_
_space_group_symop_id
_space_group_symop_operation_xyz
1 'x, y, z'
2 '-x+1/2, -y, z+1/2'
3 'x+1/2, -y+1/2, -z'
4 '-x, y+1/2, -z+1/2'
5 '-x, -y, -z'
6 'x-1/2, y, -z-1/2'
7 '-x-1/2, y-1/2, z'
8 'x, -y-1/2, z-1/2'

loop_
_atom_site_label
_atom_site_type_symbol
_atom_site_fract_x
_atom_site_fract_y
_atom_site_fract_z
_atom_site_U_iso_or_equiv
_atom_site_adp_type
_atom_site_occupancy
_atom_site_calc_flag
_atom_site_refinement_flags_posn
O1 O 0.43405(12) -0.3004(5) 0.2865(5) 0.1362(17) Uani 1 d .
O2 O 0.44286(10) 0.1986(5) 0.2977(4) 0.1231(15) Uani 1 d .
O3 O 0.34763(8) 0.2489(3) 0.0850(2) 0.0773(9) Uani 1 d .
N1 N 0.35421(7) 0.1528(3) 0.3015(3) 0.0495(8) Uani 1 d .
H1 H 0.3574 0.1717 0.3896 0.059 Uiso 1 calc R
C1 C 0.28684(11) 0.0034(5) 0.2441(5) 0.0757(13) Uani 1 d .
H1A H 0.2867 0.0793 0.3113 0.091 Uiso 1 calc R
C2 C 0.25446(13) -0.0521(8) 0.1933(7) 0.1072(19) Uani 1 d .
H2 H 0.2329 -0.0143 0.2279 0.129 Uiso 1 calc R
C3 C 0.25412(17) -0.1596(8) 0.0948(7) 0.116(2) Uani 1 d .
H3 H 0.2323 -0.1973 0.0622 0.139 Uiso 1 calc R
C4 C 0.28576(19) -0.2143(7) 0.0421(6) 0.1095(19) Uani 1 d .
H4 H 0.2854 -0.2869 -0.0282 0.131 Uiso 1 calc R
C5 C 0.31842(12) -0.1622(5) 0.0928(4) 0.0784(13) Uani 1 d .
H5 H 0.3398 -0.2008 0.0573 0.094 Uiso 1 calc R
C6 C 0.31921(10) -0.0520(5) 0.1968(3) 0.0570(10) Uani 1 d .
C7 C 0.35326(9) 0.0006(4) 0.2577(3) 0.0499(9) Uani 1 d .
C8 C 0.38105(10) -0.0892(5) 0.2777(3) 0.0601(10) Uani 1 d .
H8 H 0.3777 -0.1898 0.2561 0.072 Uiso 1 calc R
C9 C 0.41782(10) -0.0451(5) 0.3319(4) 0.0652(11) Uani 1 d .
C10 C 0.41739(12) -0.0035(5) 0.4905(4) 0.0881(16) Uani 1 d .
H10A H 0.4024 0.0828 0.5046 0.132 Uiso 1 calc GR
H10B H 0.4414 0.0186 0.5212 0.132 Uiso 1 calc GR
H10C H 0.4081 -0.0860 0.5442 0.132 Uiso 1 calc GR
C11 C 0.44373(14) -0.1780(7) 0.3176(5) 0.0943(16) Uani 1 d .
C12 C 0.48294(14) -0.1510(8) 0.3507(7) 0.166(3) Uani 1 d .
H12A H 0.4926 -0.0792 0.2854 0.249 Uiso 1 calc GR
H12B H 0.4960 -0.2434 0.3425 0.249 Uiso 1 calc GR
H12C H 0.4852 -0.1132 0.4451 0.249 Uiso 1 calc GR
C13 C 0.43275(11) 0.0833(6) 0.2435(5) 0.0788(13) Uani 1 d .
C14 C 0.43418(13) 0.0603(7) 0.0878(4) 0.1066(18) Uani 1 d .
H14A H 0.4402 -0.0422 0.0680 0.160 Uiso 1 calc GR
H14B H 0.4521 0.1248 0.0478 0.160 Uiso 1 calc GR
H14C H 0.4112 0.0833 0.0474 0.160 Uiso 1 calc GR
C15 C 0.35043(9) 0.2683(4) 0.2126(3) 0.0511(9) Uani 1 d .
C16 C 0.35065(11) 0.4211(5) 0.2774(4) 0.0695(12) Uani 1 d .
H16A H 0.3372 0.4195 0.3638 0.104 Uiso 1 calc GR
H16B H 0.3400 0.4913 0.2132 0.104 Uiso 1 calc GR
H16C H 0.3750 0.4505 0.2969 0.104 Uiso 1 calc GR

loop_
_atom_site_aniso_label
_atom_site_aniso_U_11
_atom_site_aniso_U_22
_atom_site_aniso_U_33
_atom_site_aniso_U_23
_atom_site_aniso_U_13
_atom_site_aniso_U_12
O1 0.135(3) 0.091(3) 0.183(4) -0.040(3) -0.054(3) 0.048(3)
O2 0.117(3) 0.101(3) 0.151(3) -0.036(3) 0.031(2) -0.041(3)
O3 0.120(2) 0.078(2) 0.0334(12) 0.0055(13) -0.0021(13) -0.0109(18)
N1 0.0667(18) 0.0487(19) 0.0333(12) 0.0022(14) -0.0040(12) 0.0013(17)
C1 0.061(2) 0.082(4) 0.084(3) 0.013(3) -0.002(2) -0.002(3)
C2 0.060(3) 0.115(5) 0.147(5) 0.040(4) -0.011(3) -0.008(4)
C3 0.087(4) 0.115(6) 0.145(5) 0.044(5) -0.050(4) -0.039(4)
C4 0.133(5) 0.089(4) 0.106(4) 0.000(3) -0.039(4) -0.046(4)
C5 0.087(3) 0.071(3) 0.077(3) -0.006(2) -0.010(2) -0.019(3)
C6 0.060(2) 0.059(3) 0.0516(19) 0.015(2) -0.0020(17) -0.006(2)
C7 0.054(2) 0.052(3) 0.0430(17) -0.0026(16) 0.0003(16) 0.001(2)
C8 0.066(2) 0.050(2) 0.064(2) -0.006(2) -0.0038(19) -0.003(2)
C9 0.063(2) 0.066(3) 0.066(2) -0.008(2) -0.0046(19) 0.010(2)
C10 0.080(3) 0.112(4) 0.072(3) -0.009(3) -0.014(2) 0.013(3)
C11 0.088(4) 0.089(4) 0.107(4) -0.020(3) -0.024(3) 0.030(4)
C12 0.081(4) 0.177(8) 0.239(8) -0.057(6) -0.042(4) 0.047(5)
C13 0.057(2) 0.093(4) 0.087(3) -0.004(3) 0.010(2) 0.004(3)
C14 0.096(4) 0.143(5) 0.082(3) 0.007(3) 0.020(3) -0.009(4)
C15 0.057(2) 0.053(2) 0.0431(18) -0.0004(19) 0.0006(16) -0.0032(19)
C16 0.094(3) 0.056(3) 0.058(2) -0.002(2) 0.000(2) 0.005(3)

loop_
_atom_type_symbol
_atom_type_description
_atom_type_scat_dispersion_real
_atom_type_scat_dispersion_imag
_atom_type_scat_source
C C 0.0033 0.0016 'International Tables Vol C Tables 4.2.6.8 and 6.1.1.4'
H H 0.0000 0.0000 'International Tables Vol C Tables 4.2.6.8 and 6.1.1.4'
N N 0.0061 0.0033 'International Tables Vol C Tables 4.2.6.8 and 6.1.1.4'
O O 0.0106 0.0060 'International Tables Vol C Tables 4.2.6.8 and 6.1.1.4'

loop_
_geom_angle_atom_site_label_1
_geom_angle_atom_site_label_2
_geom_angle_atom_site_label_3
_geom_angle
C7 N1 H1 118.3
C15 N1 H1 118.3
C15 N1 C7 123.4(3)
C2 C1 H1A 119.4
C6 C1 H1A 119.4
C6 C1 C2 121.2(5)
C1 C2 H2 119.8
C3 C2 C1 120.4(6)
C3 C2 H2 119.8
C2 C3 H3 119.9
C2 C3 C4 120.1(5)
C4 C3 H3 119.9
C3 C4 H4 119.7
C3 C4 C5 120.5(5)
C5 C4 H4 119.7
C4 C5 H5 120.0
C4 C5 C6 120.0(5)
C6 C5 H5 120.0
C1 C6 C5 117.8(4)
C1 C6 C7 120.7(4)
C5 C6 C7 121.5(4)
N1 C7 C6 116.2(3)
C8 C7 N1 121.3(3)
C8 C7 C6 122.4(3)
C7 C8 H8 116.6
C7 C8 C9 126.7(4)
C9 C8 H8 116.6
C8 C9 C10 112.5(3)
C8 C9 C11 109.7(4)
C8 C9 C13 109.8(3)
C11 C9 C10 106.1(3)
C13 C9 C10 110.9(4)
C13 C9 C11 107.7(4)
C9 C10 H10A 109.5
C9 C10 H10B 109.5
C9 C10 H10C 109.5
H10A C10 H10B 109.5
H10A C10 H10C 109.5
H10B C10 H10C 109.5
O1 C11 C9 122.9(5)
O1 C11 C12 119.4(5)
C12 C11 C9 117.7(5)
C11 C12 H12A 109.5
C11 C12 H12B 109.5
C11 C12 H12C 109.5
H12A C12 H12B 109.5
H12A C12 H12C 109.5
H12B C12 H12C 109.5
O2 C13 C9 121.4(4)
O2 C13 C14 121.7(5)
C14 C13 C9 116.9(5)
C13 C14 H14A 109.5
C13 C14 H14B 109.5
C13 C14 H14C 109.5
H14A C14 H14B 109.5
H14A C14 H14C 109.5
H14B C14 H14C 109.5
O3 C15 N1 121.3(3)
O3 C15 C16 122.3(3)
N1 C15 C16 116.4(3)
C15 C16 H16A 109.5
C15 C16 H16B 109.5
C15 C16 H16C 109.5
H16A C16 H16B 109.5
H16A C16 H16C 109.5
H16B C16 H16C 109.5

loop_
_geom_bond_atom_site_label_1
_geom_bond_atom_site_label_2
_geom_bond_distance
O1 C11 1.189(6)
O2 C13 1.211(5)
O3 C15 1.226(4)
N1 H1 0.8600
N1 C7 1.421(4)
N1 C15 1.339(4)
C1 H1A 0.9300
C1 C2 1.388(6)
C1 C6 1.377(5)
C2 H2 0.9300
C2 C3 1.339(8)
C3 H3 0.9300
C3 C4 1.369(8)
C4 H4 0.9300
C4 C5 1.387(6)
C5 H5 0.9300
C5 C6 1.392(5)
C6 C7 1.470(5)
C7 C8 1.322(5)
C8 H8 0.9300
C8 C9 1.513(5)
C9 C10 1.548(5)
C9 C11 1.534(6)
C9 C13 1.524(6)
C10 H10A 0.9600
C10 H10B 0.9600
C10 H10C 0.9600
C11 C12 1.511(7)
C12 H12A 0.9600
C12 H12B 0.9600
C12 H12C 0.9600
C13 C14 1.490(6)
C14 H14A 0.9600
C14 H14B 0.9600
C14 H14C 0.9600
C15 C16 1.496(5)
C16 H16A 0.9600
C16 H16B 0.9600
C16 H16C 0.9600

loop_
_geom_torsion_atom_site_label_1
_geom_torsion_atom_site_label_2
_geom_torsion_atom_site_label_3
_geom_torsion_atom_site_label_4
_geom_torsion
N1 C7 C8 C9 -6.9(5)
C1 C2 C3 C4 -0.9(9)
C1 C6 C7 N1 -33.5(5)
C1 C6 C7 C8 143.3(4)
C2 C1 C6 C5 2.1(6)
C2 C1 C6 C7 -176.1(4)
C2 C3 C4 C5 1.8(9)
C3 C4 C5 C6 -0.8(8)
C4 C5 C6 C1 -1.1(6)
C4 C5 C6 C7 177.0(4)
C5 C6 C7 N1 148.4(3)
C5 C6 C7 C8 -34.8(5)
C6 C1 C2 C3 -1.1(8)
C6 C7 C8 C9 176.4(3)
C7 N1 C15 O3 -3.7(5)
C7 N1 C15 C16 177.6(3)
C7 C8 C9 C10 70.8(5)
C7 C8 C9 C11 -171.4(4)
C7 C8 C9 C13 -53.2(5)
C8 C9 C11 O1 -9.3(7)
C8 C9 C11 C12 173.2(5)
C8 C9 C13 O2 125.8(4)
C8 C9 C13 C14 -54.0(5)
C10 C9 C11 O1 112.5(6)
C10 C9 C11 C12 -65.1(6)
C10 C9 C13 O2 0.9(6)
C10 C9 C13 C14 -178.9(4)
C11 C9 C13 O2 -114.8(5)
C11 C9 C13 C14 65.4(5)
C13 C9 C11 O1 -128.8(6)
C13 C9 C11 C12 53.7(6)
C15 N1 C7 C6 -63.5(4)
C15 N1 C7 C8 119.7(4)
